data_4333356
loop_
_publ_author_name
'Teets, Thomas S.'
'Partyka, David V.'
'Esswein, Arthur J.'
'Updegraff, James B.'
'Zeller, Matthias'
'Hunter, Allen D.'
'Gray, Thomas G.'

_publ_section_title
;
 Luminescent, Three-Coordinate Azadipyrromethene Complexes of d10Copper,
 Silver, and Gold
;
_journal_issue 16
_journal_name_full 'Inorganic Chemistry'
_journal_page_first 6218
_journal_page_last 6220
_journal_paper_doi 10.1021/ic700776t
_journal_volume 46
_journal_year 2007
_chemical_formula_moiety 'C50 H37 Au N3 P'
_chemical_formula_sum 'C50 H37 Au N3 P'
_chemical_formula_weight 907.76
_chemical_name_systematic
; 
 ? 
;
_space_group_IT_number 14
_symmetry_cell_setting monoclinic
_symmetry_space_group_name_Hall '-P 2yn'
_symmetry_space_group_name_H-M 'P 1 21/n 1'
_atom_sites_solution_hydrogens geom
_atom_sites_solution_primary direct
_atom_sites_solution_secondary difmap
_audit_creation_method SHELXL-97
_cell_angle_alpha 90.00
_cell_angle_beta 90.6780(10)
_cell_angle_gamma 90.00
_cell_formula_units_Z 4
_cell_length_a 12.3616(2)
_cell_length_b 12.9923(2)
_cell_length_c 23.7047(5)
_cell_measurement_temperature 100(2)
_cell_measurement_theta_max 29.578
_cell_measurement_theta_min 2.274
_cell_volume 3806.84(12)
_computing_cell_refinement 'Bruker SMART'
_computing_data_collection 'Bruker SMART'
_computing_data_reduction 'Bruker SAINT'
_computing_molecular_graphics 'Bruker SHELXTL'
_computing_publication_material 'Bruker SHELXTL'
_computing_structure_refinement 'Bruker SHELXTL'
_computing_structure_solution 'Bruker SHELXTL'
_diffrn_ambient_temperature 100(2)
_diffrn_measured_fraction_theta_full 0.999
_diffrn_measured_fraction_theta_max 0.999
_diffrn_measurement_device_type 'Bruker AXS Apex II CCD area detector'
_diffrn_measurement_method 'phi and omega scans'
_diffrn_radiation_monochromator graphite
_diffrn_radiation_source 'fine-focus sealed tube'
_diffrn_radiation_type MoK\a
_diffrn_radiation_wavelength 0.71073
_diffrn_reflns_av_R_equivalents 0.0232
_diffrn_reflns_av_sigmaI/netI 0.0103
_diffrn_reflns_limit_h_max 17
_diffrn_reflns_limit_h_min -17
_diffrn_reflns_limit_k_max 18
_diffrn_reflns_limit_k_min -17
_diffrn_reflns_limit_l_max 32
_diffrn_reflns_limit_l_min -32
_diffrn_reflns_number 119551
_diffrn_reflns_theta_full 29.58
_diffrn_reflns_theta_max 29.58
_diffrn_reflns_theta_min 1.72
_diffrn_standards_decay_% none
_diffrn_standards_number 0
_exptl_absorpt_coefficient_mu 3.947
_exptl_absorpt_correction_T_max 0.4939
_exptl_absorpt_correction_T_min 0.2535
_exptl_absorpt_correction_type multi-scan
_exptl_absorpt_process_details 'AXScale in APEX2 (Bruker, 2004)'
_exptl_crystal_colour 'dark purple'
_exptl_crystal_density_diffrn 1.584
_exptl_crystal_density_meas ?
_exptl_crystal_density_method 'not measured'
_exptl_crystal_description 'irregular chunk'
_exptl_crystal_F_000 1808
_exptl_crystal_size_max 0.44
_exptl_crystal_size_mid 0.42
_exptl_crystal_size_min 0.18
_refine_diff_density_max 1.177
_refine_diff_density_min -0.560
_refine_diff_density_rms 0.064
_refine_ls_extinction_method none
_refine_ls_goodness_of_fit_ref 1.009
_refine_ls_hydrogen_treatment constr
_refine_ls_matrix_type full
_refine_ls_number_parameters 496
_refine_ls_number_reflns 10670
_refine_ls_number_restraints 0
_refine_ls_restrained_S_all 1.009
_refine_ls_R_factor_all 0.0180
_refine_ls_R_factor_gt 0.0157
_refine_ls_shift/su_max 0.015
_refine_ls_shift/su_mean 0.002
_refine_ls_structure_factor_coef Fsqd
_refine_ls_weighting_details 'calc w=1/[\s^2^(Fo^2^)+(0.0225P)^2^+2.6737P] where P=(Fo^2^+2Fc^2^)/3'
_refine_ls_weighting_scheme calc
_refine_ls_wR_factor_gt 0.0401
_refine_ls_wR_factor_ref 0.0413
_reflns_number_gt 9974
_reflns_number_total 10670
_reflns_threshold_expression >2sigma(I)
_cod_data_source_file ic700776tsup1.cif
_cod_data_source_block ju092206
_cod_depositor_comments
;
The following automatic conversions were performed:

'_symmetry_cell_setting' value 'Monoclinic' changed to 'monoclinic'
according to /home/saulius/struct/CIF-dictionaries/cif_core.dic
dictionary named 'cif_core.dic' version 2.4.2 from 2011-04-26.

Automatic conversion script
Id: cif_fix_values 1891 2012-01-12 08:04:46Z andrius 

The following automatic conversions were performed:

'_exptl_crystal_density_meas' value 'not measured' was changed to '?'
- the value is perceived as not measured.

Automatic conversion script
Id: cif_fix_values 3008 2015-01-20 13:52:24Z robertas 
;
_cod_original_sg_symbol_H-M P2(1)/n
_cod_database_code 4333356

loop_
_symmetry_equiv_pos_as_xyz
'x, y, z'
'-x+1/2, y+1/2, -z+1/2'
'-x, -y, -z'
'x-1/2, -y-1/2, z-1/2'

loop_
_atom_site_label
_atom_site_type_symbol
_atom_site_fract_x
_atom_site_fract_y
_atom_site_fract_z
_atom_site_U_iso_or_equiv
_atom_site_adp_type
_atom_site_occupancy
_atom_site_symmetry_multiplicity
_atom_site_calc_flag
_atom_site_refinement_flags
Au1 Au 0.501928(4) 0.340112(4) 0.108096(2) 0.01708(2) Uani 1 1 d .
P1 P 0.60713(3) 0.39396(3) 0.178043(15) 0.01467(6) Uani 1 1 d .
N2 N 0.36365(10) 0.16336(9) 0.02051(5) 0.0170(2) Uani 1 1 d .
N3 N 0.33258(9) 0.28265(9) 0.09711(5) 0.0168(2) Uani 1 1 d .
N1 N 0.51230(9) 0.28800(10) 0.01803(5) 0.0171(2) Uani 1 1 d .
C28 C 0.78801(12) 0.33166(11) 0.11882(6) 0.0201(3) Uani 1 1 d .
H28 H 0.7386 0.2886 0.0989 0.024 Uiso 1 1 calc R
C27 C 0.89685(13) 0.33177(13) 0.10468(7) 0.0253(3) Uani 1 1 d .
H27 H 0.9216 0.2886 0.0752 0.030 Uiso 1 1 calc R
C17 C 0.58098(10) 0.52460(11) 0.20184(6) 0.0163(2) Uani 1 1 d .
C29 C 0.67538(11) 0.38157(12) -0.01400(6) 0.0184(3) Uani 1 1 d .
C6 C 0.20432(13) 0.35084(14) 0.23070(8) 0.0282(3) Uani 1 1 d .
H6 H 0.1756 0.2846 0.2386 0.034 Uiso 1 1 calc R
C11 C 0.59354(11) 0.31876(11) 0.24252(6) 0.0172(3) Uani 1 1 d .
C4 C 0.25475(11) 0.28844(11) 0.13603(6) 0.0175(3) Uani 1 1 d .
C20 C 0.54701(12) 0.72742(12) 0.23610(8) 0.0252(3) Uani 1 1 d .
H20 H 0.5354 0.7965 0.2477 0.030 Uiso 1 1 calc R
C2 C 0.21265(11) 0.14560(11) 0.08567(6) 0.0174(3) Uani 1 1 d .
C23 C 0.75123(11) 0.39487(11) 0.16227(6) 0.0171(3) Uani 1 1 d .
C15 C 0.66438(14) 0.24102(13) 0.32782(7) 0.0271(3) Uani 1 1 d .
H15 H 0.7244 0.2233 0.3513 0.033 Uiso 1 1 calc R
C24 C 0.82452(12) 0.45810(12) 0.19120(7) 0.0219(3) Uani 1 1 d .
H24 H 0.8001 0.5014 0.2207 0.026 Uiso 1 1 calc R
C16 C 0.68096(12) 0.29353(12) 0.27749(7) 0.0224(3) Uani 1 1 d .
H16 H 0.7522 0.3123 0.2669 0.027 Uiso 1 1 calc R
C1 C 0.30930(11) 0.19634(11) 0.06460(6) 0.0164(2) Uani 1 1 d .
C19 C 0.56975(13) 0.65254(12) 0.27556(7) 0.0249(3) Uani 1 1 d .
H19 H 0.5745 0.6702 0.3144 0.030 Uiso 1 1 calc R
C26 C 0.96923(12) 0.39450(13) 0.13341(7) 0.0266(3) Uani 1 1 d .
H26 H 1.0435 0.3944 0.1235 0.032 Uiso 1 1 calc R
C3 C 0.17979(11) 0.20554(11) 0.13038(6) 0.0188(3) Uani 1 1 d .
H3 H 0.1184 0.1937 0.1532 0.023 Uiso 1 1 calc R
C22 C 0.55765(12) 0.60084(12) 0.16216(7) 0.0228(3) Uani 1 1 d .
H22 H 0.5530 0.5838 0.1232 0.027 Uiso 1 1 calc R
C18 C 0.58577(12) 0.55102(12) 0.25884(6) 0.0212(3) Uani 1 1 d .
H18 H 0.6000 0.4995 0.2864 0.025 Uiso 1 1 calc R
C14 C 0.56084(15) 0.21462(13) 0.34383(7) 0.0284(3) Uani 1 1 d .
H14 H 0.5496 0.1796 0.3785 0.034 Uiso 1 1 calc R
C10 C 0.29065(12) 0.46893(13) 0.16681(8) 0.0264(3) Uani 1 1 d .
H10 H 0.3214 0.4837 0.1312 0.032 Uiso 1 1 calc R
C9 C 0.28603(14) 0.54505(16) 0.20788(10) 0.0408(5) Uani 1 1 d .
H9 H 0.3137 0.6117 0.2002 0.049 Uiso 1 1 calc R
C30 C 0.65032(12) 0.47524(12) 0.01201(6) 0.0213(3) Uani 1 1 d .
H30 H 0.5814 0.4843 0.0286 0.026 Uiso 1 1 calc R
C13 C 0.47370(14) 0.23930(15) 0.30931(8) 0.0330(4) Uani 1 1 d .
H13 H 0.4025 0.2212 0.3203 0.040 Uiso 1 1 calc R
C25 C 0.93354(12) 0.45757(13) 0.17671(8) 0.0261(3) Uani 1 1 d .
H25 H 0.9834 0.5004 0.1965 0.031 Uiso 1 1 calc R
C21 C 0.54111(13) 0.70195(13) 0.17950(8) 0.0277(3) Uani 1 1 d .
H21 H 0.5257 0.7537 0.1523 0.033 Uiso 1 1 calc R
C12 C 0.48957(13) 0.29030(14) 0.25869(7) 0.0269(3) Uani 1 1 d .
H12 H 0.4294 0.3059 0.2349 0.032 Uiso 1 1 calc R
C5 C 0.25018(11) 0.37090(12) 0.17794(7) 0.0204(3) Uani 1 1 d .
C8 C 0.24156(16) 0.52444(19) 0.25983(10) 0.0492(6) Uani 1 1 d .
H8 H 0.2388 0.5768 0.2877 0.059 Uiso 1 1 calc R
C7 C 0.20093(15) 0.42743(19) 0.27123(9) 0.0428(5) Uani 1 1 d .
H7 H 0.1706 0.4134 0.3070 0.051 Uiso 1 1 calc R
C37 C 0.50292(12) 0.15966(11) -0.05021(6) 0.0179(3) Uani 1 1 d .
C35 C 0.59679(11) 0.29691(11) -0.01716(6) 0.0177(3) Uani 1 1 d .
C36 C 0.59450(12) 0.21771(12) -0.05903(6) 0.0202(3) Uani 1 1 d .
H36 H 0.6465 0.2071 -0.0876 0.024 Uiso 1 1 calc R
C45 C 0.16106(11) 0.05023(11) 0.06579(6) 0.0188(3) Uani 1 1 d .
C47 C 0.15878(13) -0.10746(13) 0.01095(7) 0.0254(3) Uani 1 1 d .
H47 H 0.1931 -0.1523 -0.0150 0.030 Uiso 1 1 calc R
C46 C 0.21072(12) -0.01747(12) 0.02798(7) 0.0212(3) Uani 1 1 d .
H46 H 0.2804 -0.0018 0.0139 0.025 Uiso 1 1 calc R
C34 C 0.77724(12) 0.37099(13) -0.03904(7) 0.0229(3) Uani 1 1 d .
H34 H 0.7952 0.3088 -0.0579 0.028 Uiso 1 1 calc R
C32 C 0.82640(13) 0.54291(13) -0.01013(8) 0.0282(3) Uani 1 1 d .
H32 H 0.8777 0.5973 -0.0084 0.034 Uiso 1 1 calc R
C31 C 0.72508(13) 0.55513(13) 0.01376(7) 0.0258(3) Uani 1 1 d .
H31 H 0.7068 0.6184 0.0314 0.031 Uiso 1 1 calc R
C33 C 0.85213(13) 0.45099(13) -0.03644(7) 0.0271(3) Uani 1 1 d .
H33 H 0.9213 0.4425 -0.0528 0.033 Uiso 1 1 calc R
C39 C 0.45996(11) 0.07512(11) -0.08508(6) 0.0177(3) Uani 1 1 d .
C40 C 0.53033(12) 0.00715(12) -0.11189(6) 0.0204(3) Uani 1 1 d .
H40 H 0.6062 0.0138 -0.1061 0.025 Uiso 1 1 calc R
C44 C 0.34826(12) 0.06270(12) -0.09395(6) 0.0219(3) Uani 1 1 d .
H44 H 0.2990 0.1079 -0.0760 0.026 Uiso 1 1 calc R
C43 C 0.30927(13) -0.01527(13) -0.12876(7) 0.0257(3) Uani 1 1 d .
H43 H 0.2335 -0.0232 -0.1342 0.031 Uiso 1 1 calc R
C38 C 0.45243(11) 0.20381(11) -0.00107(6) 0.0166(2) Uani 1 1 d .
C50 C 0.05850(13) 0.02310(13) 0.08609(7) 0.0254(3) Uani 1 1 d .
H50 H 0.0233 0.0676 0.1118 0.031 Uiso 1 1 calc R
C48 C 0.05732(13) -0.13252(13) 0.03141(8) 0.0274(3) Uani 1 1 d .
H48 H 0.0222 -0.1940 0.0195 0.033 Uiso 1 1 calc R
C49 C 0.00773(13) -0.06718(13) 0.06931(8) 0.0286(3) Uani 1 1 d .
H49 H -0.0613 -0.0843 0.0839 0.034 Uiso 1 1 calc R
C42 C 0.37974(14) -0.08154(12) -0.15565(7) 0.0253(3) Uani 1 1 d .
H42 H 0.3527 -0.1342 -0.1798 0.030 Uiso 1 1 calc R
C41 C 0.49038(13) -0.07013(12) -0.14698(7) 0.0245(3) Uani 1 1 d .
H41 H 0.5392 -0.1155 -0.1652 0.029 Uiso 1 1 calc R

loop_
_atom_site_aniso_label
_atom_site_aniso_U_11
_atom_site_aniso_U_22
_atom_site_aniso_U_33
_atom_site_aniso_U_23
_atom_site_aniso_U_13
_atom_site_aniso_U_12
Au1 0.01722(3) 0.01628(3) 0.01764(3) -0.00237(2) -0.00381(2) -0.00138(2)
P1 0.01215(14) 0.01594(15) 0.01591(15) -0.00230(12) -0.00040(12) -0.00032(12)
N2 0.0153(5) 0.0188(6) 0.0169(6) -0.0001(4) -0.0003(4) -0.0006(4)
N3 0.0139(5) 0.0182(6) 0.0181(5) -0.0021(4) -0.0002(4) -0.0007(4)
N1 0.0157(5) 0.0198(6) 0.0157(5) -0.0017(4) -0.0002(4) -0.0023(4)
C28 0.0180(6) 0.0232(7) 0.0191(7) 0.0021(5) 0.0007(5) 0.0023(5)
C27 0.0211(7) 0.0316(8) 0.0232(7) 0.0058(6) 0.0051(6) 0.0080(6)
C17 0.0122(5) 0.0157(6) 0.0208(6) -0.0025(5) -0.0009(5) -0.0004(5)
C29 0.0172(6) 0.0216(7) 0.0163(6) 0.0034(5) -0.0016(5) -0.0026(5)
C6 0.0187(7) 0.0397(10) 0.0263(8) -0.0075(7) 0.0039(6) 0.0006(6)
C11 0.0185(6) 0.0154(6) 0.0177(6) -0.0025(5) 0.0001(5) -0.0004(5)
C4 0.0142(6) 0.0193(7) 0.0189(6) -0.0005(5) -0.0010(5) 0.0016(5)
C20 0.0166(6) 0.0179(7) 0.0413(9) -0.0062(6) 0.0010(6) -0.0013(5)
C2 0.0138(6) 0.0184(6) 0.0200(7) 0.0005(5) -0.0004(5) -0.0006(5)
C23 0.0136(6) 0.0182(6) 0.0195(6) 0.0019(5) -0.0002(5) 0.0003(5)
C15 0.0304(8) 0.0264(8) 0.0245(8) 0.0034(6) -0.0023(6) 0.0060(6)
C24 0.0172(6) 0.0199(7) 0.0287(8) -0.0004(6) -0.0023(5) -0.0008(5)
C16 0.0189(6) 0.0245(7) 0.0238(7) 0.0021(6) 0.0004(5) 0.0034(6)
C1 0.0134(5) 0.0179(6) 0.0179(6) 0.0002(5) -0.0009(5) -0.0017(5)
C19 0.0235(7) 0.0247(8) 0.0265(8) -0.0085(6) 0.0034(6) -0.0017(6)
C26 0.0146(6) 0.0307(8) 0.0345(9) 0.0144(7) 0.0034(6) 0.0031(6)
C3 0.0148(6) 0.0201(7) 0.0216(7) -0.0003(5) 0.0024(5) 0.0001(5)
C22 0.0240(7) 0.0211(7) 0.0232(7) 0.0006(6) -0.0036(6) -0.0020(6)
C18 0.0232(7) 0.0202(7) 0.0203(7) -0.0025(5) -0.0007(5) 0.0006(5)
C14 0.0376(9) 0.0242(8) 0.0233(8) 0.0039(6) 0.0031(7) -0.0011(7)
C10 0.0170(6) 0.0256(8) 0.0366(9) -0.0095(7) 0.0007(6) 0.0010(6)
C9 0.0234(8) 0.0337(9) 0.0653(14) -0.0258(9) 0.0053(8) -0.0039(7)
C30 0.0183(6) 0.0223(7) 0.0232(7) 0.0020(6) -0.0014(5) -0.0022(5)
C13 0.0270(8) 0.0403(10) 0.0317(9) 0.0076(8) 0.0046(7) -0.0087(7)
C25 0.0160(6) 0.0238(7) 0.0384(9) 0.0067(7) -0.0042(6) -0.0037(5)
C21 0.0270(7) 0.0182(7) 0.0376(9) 0.0051(6) -0.0059(7) -0.0018(6)
C12 0.0186(7) 0.0345(9) 0.0277(8) 0.0051(7) -0.0010(6) -0.0044(6)
C5 0.0119(6) 0.0253(7) 0.0240(7) -0.0063(6) -0.0014(5) 0.0023(5)
C8 0.0280(9) 0.0613(14) 0.0585(14) -0.0432(12) 0.0072(9) -0.0045(9)
C7 0.0284(9) 0.0667(14) 0.0336(10) -0.0246(10) 0.0076(7) -0.0014(9)
C37 0.0178(6) 0.0208(7) 0.0149(6) -0.0008(5) 0.0001(5) -0.0005(5)
C35 0.0166(6) 0.0204(7) 0.0162(6) 0.0014(5) -0.0005(5) -0.0017(5)
C36 0.0185(6) 0.0252(7) 0.0171(6) -0.0008(5) 0.0022(5) -0.0016(5)
C45 0.0164(6) 0.0182(6) 0.0217(7) 0.0013(5) -0.0010(5) -0.0022(5)
C47 0.0249(7) 0.0223(7) 0.0291(8) -0.0036(6) 0.0002(6) -0.0026(6)
C46 0.0183(6) 0.0213(7) 0.0241(7) -0.0014(6) 0.0000(5) -0.0028(5)
C34 0.0212(7) 0.0242(7) 0.0234(7) 0.0039(6) 0.0029(6) -0.0020(6)
C32 0.0231(7) 0.0273(8) 0.0342(9) 0.0060(7) -0.0017(6) -0.0093(6)
C31 0.0266(7) 0.0198(7) 0.0311(8) 0.0014(6) -0.0030(6) -0.0028(6)
C33 0.0195(7) 0.0307(8) 0.0312(8) 0.0060(7) 0.0035(6) -0.0044(6)
C39 0.0205(6) 0.0193(6) 0.0131(6) 0.0008(5) -0.0008(5) -0.0019(5)
C40 0.0196(6) 0.0226(7) 0.0191(7) 0.0008(5) 0.0022(5) 0.0005(5)
C44 0.0207(7) 0.0254(7) 0.0195(7) -0.0042(6) -0.0025(5) 0.0012(6)
C43 0.0237(7) 0.0291(8) 0.0240(7) -0.0034(6) -0.0054(6) -0.0025(6)
C38 0.0158(6) 0.0187(6) 0.0153(6) -0.0012(5) -0.0008(5) -0.0014(5)
C50 0.0211(7) 0.0237(7) 0.0316(8) -0.0017(6) 0.0063(6) -0.0038(6)
C48 0.0253(7) 0.0215(7) 0.0352(9) -0.0009(7) -0.0014(7) -0.0076(6)
C49 0.0215(7) 0.0262(8) 0.0382(9) 0.0003(7) 0.0058(6) -0.0079(6)
C42 0.0337(8) 0.0212(7) 0.0210(7) -0.0043(6) -0.0041(6) -0.0030(6)
C41 0.0296(8) 0.0221(7) 0.0218(7) -0.0022(6) 0.0026(6) 0.0022(6)

loop_
_atom_type_symbol
_atom_type_description
_atom_type_scat_dispersion_real
_atom_type_scat_dispersion_imag
_atom_type_scat_source
C C 0.0033 0.0016 'International Tables Vol C Tables 4.2.6.8 and 6.1.1.4'
H H 0.0000 0.0000 'International Tables Vol C Tables 4.2.6.8 and 6.1.1.4'
N N 0.0061 0.0033 'International Tables Vol C Tables 4.2.6.8 and 6.1.1.4'
P P 0.1023 0.0942 'International Tables Vol C Tables 4.2.6.8 and 6.1.1.4'
Au Au -2.0133 8.8022 'International Tables Vol C Tables 4.2.6.8 and 6.1.1.4'

loop_
_geom_angle_atom_site_label_1
_geom_angle_atom_site_label_2
_geom_angle_atom_site_label_3
_geom_angle
P1 Au1 N3 137.36(3)
P1 Au1 N1 140.33(3)
N3 Au1 N1 81.51(4)
C17 P1 C11 102.80(6)
C17 P1 C23 103.59(6)
C11 P1 C23 105.96(7)
C17 P1 Au1 115.04(5)
C11 P1 Au1 113.59(5)
C23 P1 Au1 114.57(5)
C1 N2 C38 127.46(13)
C4 N3 C1 106.32(11)
C4 N3 Au1 125.38(9)
C1 N3 Au1 121.47(9)
C35 N1 C38 106.16(12)
C35 N1 Au1 127.99(9)
C38 N1 Au1 120.65(9)
C27 C28 C23 120.08(15)
C27 C28 H28 120.0
C23 C28 H28 120.0
C26 C27 C28 120.25(15)
C26 C27 H27 119.9
C28 C27 H27 119.9
C22 C17 C18 119.02(14)
C22 C17 P1 119.33(11)
C18 C17 P1 121.64(11)
C30 C29 C34 118.36(14)
C30 C29 C35 121.57(13)
C34 C29 C35 120.04(14)
C7 C6 C5 120.05(18)
C7 C6 H6 120.0
C5 C6 H6 120.0
C16 C11 C12 118.99(14)
C16 C11 P1 123.12(11)
C12 C11 P1 117.81(12)
N3 C4 C3 111.29(13)
N3 C4 C5 122.78(13)
C3 C4 C5 125.93(13)
C21 C20 C19 119.88(15)
C21 C20 H20 120.1
C19 C20 H20 120.1
C3 C2 C1 104.94(12)
C3 C2 C45 126.28(13)
C1 C2 C45 128.76(13)
C24 C23 C28 119.51(13)
C24 C23 P1 122.17(11)
C28 C23 P1 118.30(11)
C14 C15 C16 120.21(15)
C14 C15 H15 119.9
C16 C15 H15 119.9
C23 C24 C25 119.96(15)
C23 C24 H24 120.0
C25 C24 H24 120.0
C15 C16 C11 120.29(14)
C15 C16 H16 119.9
C11 C16 H16 119.9
N2 C1 N3 126.66(13)
N2 C1 C2 123.44(13)
N3 C1 C2 109.89(12)
C20 C19 C18 120.32(15)
C20 C19 H19 119.8
C18 C19 H19 119.8
C27 C26 C25 120.13(14)
C27 C26 H26 119.9
C25 C26 H26 119.9
C2 C3 C4 107.54(12)
C2 C3 H3 126.2
C4 C3 H3 126.2
C21 C22 C17 120.07(15)
C21 C22 H22 120.0
C17 C22 H22 120.0
C19 C18 C17 120.30(15)
C19 C18 H18 119.8
C17 C18 H18 119.8
C13 C14 C15 119.82(15)
C13 C14 H14 120.1
C15 C14 H14 120.1
C9 C10 C5 119.99(17)
C9 C10 H10 120.0
C5 C10 H10 120.0
C8 C9 C10 120.46(19)
C8 C9 H9 119.8
C10 C9 H9 119.8
C31 C30 C29 120.77(14)
C31 C30 H30 119.6
C29 C30 H30 119.6
C14 C13 C12 120.38(16)
C14 C13 H13 119.8
C12 C13 H13 119.8
C26 C25 C24 120.06(15)
C26 C25 H25 120.0
C24 C25 H25 120.0
C20 C21 C22 120.40(15)
C20 C21 H21 119.8
C22 C21 H21 119.8
C13 C12 C11 120.30(15)
C13 C12 H12 119.8
C11 C12 H12 119.9
C10 C5 C6 119.18(15)
C10 C5 C4 121.58(14)
C6 C5 C4 119.24(15)
C7 C8 C9 119.99(17)
C7 C8 H8 120.0
C9 C8 H8 120.0
C8 C7 C6 120.32(19)
C8 C7 H7 119.8
C6 C7 H7 119.8
C36 C37 C38 105.55(12)
C36 C37 C39 127.99(13)
C38 C37 C39 126.34(13)
N1 C35 C36 111.00(12)
N1 C35 C29 123.30(13)
C36 C35 C29 125.59(13)
C37 C36 C35 107.34(12)
C37 C36 H36 126.3
C35 C36 H36 126.3
C50 C45 C46 117.69(14)
C50 C45 C2 119.44(14)
C46 C45 C2 122.85(13)
C48 C47 C46 120.75(15)
C48 C47 H47 119.6
C46 C47 H47 119.6
C47 C46 C45 120.56(14)
C47 C46 H46 119.7
C45 C46 H46 119.7
C33 C34 C29 120.45(15)
C33 C34 H34 119.8
C29 C34 H34 119.8
C33 C32 C31 119.64(15)
C33 C32 H32 120.2
C31 C32 H32 120.2
C30 C31 C32 120.30(16)
C30 C31 H31 119.8
C32 C31 H31 119.8
C32 C33 C34 120.46(15)
C32 C33 H33 119.8
C34 C33 H33 119.8
C40 C39 C44 118.40(14)
C40 C39 C37 120.34(13)
C44 C39 C37 121.22(13)
C41 C40 C39 120.64(14)
C41 C40 H40 119.7
C39 C40 H40 119.7
C43 C44 C39 120.44(14)
C43 C44 H44 119.8
C39 C44 H44 119.8
C42 C43 C44 120.72(15)
C42 C43 H43 119.6
C44 C43 H43 119.6
N2 C38 N1 128.70(13)
N2 C38 C37 121.38(13)
N1 C38 C37 109.90(12)
C49 C50 C45 121.39(15)
C49 C50 H50 119.3
C45 C50 H50 119.3
C49 C48 C47 119.44(15)
C49 C48 H48 120.3
C47 C48 H48 120.3
C48 C49 C50 120.17(15)
C48 C49 H49 119.9
C50 C49 H49 119.9
C43 C42 C41 119.28(15)
C43 C42 H42 120.4
C41 C42 H42 120.4
C42 C41 C40 120.51(15)
C42 C41 H41 119.7
C40 C41 H41 119.7

loop_
_geom_bond_atom_site_label_1
_geom_bond_atom_site_label_2
_geom_bond_distance
Au1 P1 2.2088(3)
Au1 N3 2.2349(12)
Au1 N1 2.2448(12)
P1 C17 1.8188(14)
P1 C11 1.8234(15)
P1 C23 1.8245(14)
N2 C1 1.3207(18)
N2 C38 1.3250(18)
N3 C4 1.3429(18)
N3 C1 1.3888(18)
N1 C35 1.3494(18)
N1 C38 1.3933(18)
C28 C27 1.391(2)
C28 C23 1.398(2)
C28 H28 0.9500
C27 C26 1.384(3)
C27 H27 0.9500
C17 C22 1.394(2)
C17 C18 1.395(2)
C29 C30 1.401(2)
C29 C34 1.405(2)
C29 C35 1.469(2)
C6 C7 1.384(3)
C6 C5 1.404(2)
C6 H6 0.9500
C11 C16 1.393(2)
C11 C12 1.395(2)
C4 C3 1.426(2)
C4 C5 1.463(2)
C20 C21 1.383(3)
C20 C19 1.376(2)
C20 H20 0.9500
C2 C3 1.380(2)
C2 C1 1.4579(19)
C2 C45 1.469(2)
C23 C24 1.397(2)
C15 C14 1.383(2)
C15 C16 1.392(2)
C15 H15 0.9500
C24 C25 1.395(2)
C24 H24 0.9500
C16 H16 0.9500
C19 C18 1.392(2)
C19 H19 0.9500
C26 C25 1.389(3)
C26 H26 0.9500
C3 H3 0.9500
C22 C21 1.392(2)
C22 H22 0.9500
C18 H18 0.9500
C14 C13 1.383(3)
C14 H14 0.9500
C10 C9 1.389(2)
C10 C5 1.395(2)
C10 H10 0.9500
C9 C8 1.381(3)
C9 H9 0.9500
C30 C31 1.390(2)
C30 H30 0.9500
C13 C12 1.387(2)
C13 H13 0.9500
C25 H25 0.9500
C21 H21 0.9500
C12 H12 0.9500
C8 C7 1.385(4)
C8 H8 0.9500
C7 H7 0.9500
C37 C36 1.378(2)
C37 C38 1.4467(19)
C37 C39 1.470(2)
C35 C36 1.430(2)
C36 H36 0.9500
C45 C50 1.406(2)
C45 C46 1.402(2)
C47 C48 1.389(2)
C47 C46 1.391(2)
C47 H47 0.9500
C46 H46 0.9500
C34 C33 1.393(2)
C34 H34 0.9500
C32 C33 1.386(3)
C32 C31 1.390(2)
C32 H32 0.9500
C31 H31 0.9500
C33 H33 0.9500
C39 C40 1.398(2)
C39 C44 1.404(2)
C40 C41 1.391(2)
C40 H40 0.9500
C44 C43 1.389(2)
C44 H44 0.9500
C43 C42 1.385(2)
C43 H43 0.9500
C50 C49 1.386(2)
C50 H50 0.9500
C48 C49 1.385(2)
C48 H48 0.9500
C49 H49 0.9500
C42 C41 1.389(2)
C42 H42 0.9500
C41 H41 0.9500
